data_7128726
loop_
_publ_author_name
'Li, Jinhua'
'Lu, Zhengyu'
'Hua, Yuhui'
'Chen, Dafa'
'Xia, Haiping'

_publ_section_title
;
 Carbolong chemistry: nucleophilic aromatic substitution of a triflate
 functionalized iridapentalene.
;
_journal_issue 68
_journal_name_full 'Chemical communications (Cambridge, England)'
_journal_page_first 8464
_journal_page_last 8467
_journal_paper_doi 10.1039/d1cc03261e
_journal_volume 57
_journal_year 2021
_chemical_formula_moiety 'C53 H48 Ir O6 P2, C F3 O3 S, C H2 Cl2'
_chemical_formula_sum 'C55 H50 Cl2 F3 Ir O9 P2 S'
_chemical_formula_weight 1269.05
_space_group_crystal_system monoclinic
_space_group_IT_number 14
_space_group_name_Hall '-P 2ybc'
_space_group_name_H-M_alt 'P 1 21/c 1'
_atom_sites_solution_hydrogens geom
_atom_sites_solution_primary dual
_audit_creation_date 2021-06-07
_audit_creation_method
;
Olex2 1.2
(compiled 2018.05.29 svn.r3508 for OlexSys, GUI svn.r5506)
;
_audit_update_record
;
2021-06-17 deposited with the CCDC.	2021-07-29 downloaded from the CCDC.
;
_cell_angle_alpha 90
_cell_angle_beta 92.4740(10)
_cell_angle_gamma 90
_cell_formula_units_Z 4
_cell_length_a 11.6181(2)
_cell_length_b 14.4247(3)
_cell_length_c 31.3601(8)
_cell_measurement_reflns_used 9078
_cell_measurement_temperature 100(2)
_cell_measurement_theta_max 27.540
_cell_measurement_theta_min 2.138
_cell_volume 5250.7(2)
_computing_cell_refinement 'SAINT V8.38A (?, 2016)'
_computing_data_reduction 'SAINT V8.38A (?, 2016)'
_computing_molecular_graphics 'Olex2 (Dolomanov et al., 2009)'
_computing_publication_material 'Olex2 (Dolomanov et al., 2009)'
_computing_structure_refinement 'ShelXL (Sheldrick, 2015)'
_computing_structure_solution 'XT (Sheldrick, 2015)'
_diffrn_ambient_temperature 100(2)
_diffrn_measured_fraction_theta_full 0.999
_diffrn_measured_fraction_theta_max 0.997
_diffrn_measurement_device_type 'Bruker APEX-II CCD'
_diffrn_measurement_method '\f and \w scans'
_diffrn_radiation_type MoK\a
_diffrn_radiation_wavelength 0.71073
_diffrn_reflns_av_R_equivalents 0.0638
_diffrn_reflns_av_unetI/netI 0.0577
_diffrn_reflns_Laue_measured_fraction_full 0.999
_diffrn_reflns_Laue_measured_fraction_max 0.997
_diffrn_reflns_limit_h_max 15
_diffrn_reflns_limit_h_min -15
_diffrn_reflns_limit_k_max 15
_diffrn_reflns_limit_k_min -18
_diffrn_reflns_limit_l_max 40
_diffrn_reflns_limit_l_min -38
_diffrn_reflns_number 51247
_diffrn_reflns_point_group_measured_fraction_full 0.999
_diffrn_reflns_point_group_measured_fraction_max 0.997
_diffrn_reflns_theta_full 25.242
_diffrn_reflns_theta_max 27.540
_diffrn_reflns_theta_min 2.138
_diffrn_standards_number 0
_exptl_absorpt_coefficient_mu 2.812
_exptl_absorpt_correction_T_max 0.7456
_exptl_absorpt_correction_T_min 0.5791
_exptl_absorpt_correction_type multi-scan
_exptl_absorpt_process_details
;
SADABS-2016/2 (Bruker,2016/2) was used for absorption correction.
wR2(int) was 0.0848 before and 0.0660 after correction.
The Ratio of minimum to maximum transmission is 0.7767.
The \l/2 correction factor is Not present.
;
_exptl_crystal_colour red
_exptl_crystal_colour_primary red
_exptl_crystal_density_diffrn 1.605
_exptl_crystal_description block
_exptl_crystal_F_000 2544
_exptl_crystal_size_max 0.18
_exptl_crystal_size_mid 0.16
_exptl_crystal_size_min 0.1
_refine_diff_density_max 0.805
_refine_diff_density_min -0.896
_refine_diff_density_rms 0.122
_refine_ls_extinction_method none
_refine_ls_goodness_of_fit_ref 1.040
_refine_ls_hydrogen_treatment constr
_refine_ls_matrix_type full
_refine_ls_number_parameters 661
_refine_ls_number_reflns 12069
_refine_ls_number_restraints 0
_refine_ls_restrained_S_all 1.040
_refine_ls_R_factor_all 0.0508
_refine_ls_R_factor_gt 0.0337
_refine_ls_shift/su_max 0.003
_refine_ls_shift/su_mean 0.000
_refine_ls_structure_factor_coef Fsqd
_refine_ls_weighting_details 'w=1/[\s^2^(Fo^2^)+(0.0121P)^2^+6.7637P] where P=(Fo^2^+2Fc^2^)/3'
_refine_ls_weighting_scheme calc
_refine_ls_wR_factor_gt 0.0621
_refine_ls_wR_factor_ref 0.0691
_reflns_Friedel_coverage 0.000
_reflns_number_gt 9757
_reflns_number_total 12069
_reflns_threshold_expression 'I > 2\s(I)'
_cod_data_source_file d1cc03261e2.cif
_cod_data_source_block ljh200603-4
_cod_depositor_comments 'Adding full bibliography for 7128726--7128732.cif.'
_cod_database_code 7128726
_shelx_shelxl_version_number 2018/3
_shelx_space_group_comment
;
The symmetry employed for this shelxl refinement is uniquely defined
by the following loop, which should always be used as a source of
symmetry information in preference to the above space-group names.
They are only intended as comments.
;
_shelx_estimated_absorpt_t_max 0.766
_shelx_estimated_absorpt_t_min 0.631
_olex2_refinement_description
;
1. Others
 Fixed Uiso: H1(0.015) H7(0.018) H00P(0.024) H00T(0.026) H3(0.018) H9A(0.02)
 H9B(0.02) H00X(0.022) H00Z(0.023) H010(0.024) H011(0.022) H012(0.021)
 H013(0.024) H014(0.021) H016(0.026) H017(0.026) H019(0.02) H11A(0.019)
 H11B(0.019) H01D(0.027) H01E(0.027) H01F(0.025) H01G(0.026) H01I(0.028)
 H01J(0.029) H01K(0.039) H16A(0.031) H16B(0.031) H01M(0.026) H13A(0.051)
 H13B(0.051) H13C(0.051) H01O(0.028) H01P(0.029) H01Q(0.027) H01R(0.03)
 H01S(0.038) H01U(0.044) H01V(0.034) H01W(0.037) H01X(0.031) H15A(0.052)
 H15B(0.052) H15C(0.052) H01Z(0.039) H17A(0.063) H17B(0.063) H17C(0.063)
 H02A(0.049) H02B(0.049)
 Fixed X: H1(0.607732) H7(0.476909) H00P(0.333407) H00T(0.454058) H3(0.57897)
 H9A(0.486953) H9B(0.603969) H00X(0.911242) H00Z(0.707325) H010(0.306192)
 H011(0.707994) H012(0.806473) H013(0.149103) H014(0.31331) H016(0.127087)
 H017(0.311485) H019(0.783773) H11A(0.531144) H11B(0.395092) H01D(0.719492)
 H01E(0.924069) H01F(0.288071) H01G(0.287724) H01I(0.017769) H01J(1.034388)
 H01K(0.06022) H16A(0.582987) H16B(0.719506) H01M(0.808655) H13A(0.107905)
 H13B(0.109326) H13C(0.134629) H01O(0.914026) H01P(1.038899) H01Q(0.767359)
 H01R(0.798038) H01S(0.386222) H01U(0.187586) H01V(0.027622) H01W(1.01286)
 H01X(0.170656) H15A(0.507903) H15B(0.520913) H15C(0.622102) H01Z(0.948826)
 H17A(0.717105) H17B(0.584546) H17C(0.682026) H02A(0.20057) H02B(0.197574)
 Fixed Y: H1(0.820561) H7(0.670769) H00P(0.804678) H00T(0.911243) H3(0.538894)
 H9A(0.40228) H9B(0.397048) H00X(0.798514) H00Z(0.900709) H010(0.761707)
 H011(0.731341) H012(0.514068) H013(0.609474) H014(0.548455) H016(0.829009)
 H017(0.739795) H019(0.537198) H11A(0.455158) H11B(0.476633) H01D(0.638597)
 H01E(0.768635) H01F(0.485156) H01G(0.58056) H01I(0.554628) H01J(0.75517)
 H01K(0.974084) H16A(0.808199) H16B(0.794139) H01M(0.41984) H13A(0.290474)
 H13B(0.387874) H13C(0.294095) H01O(0.493364) H01P(0.601472) H01Q(0.481544)
 H01R(1.041584) H01S(1.056673) H01U(1.087755) H01V(0.60446) H01W(0.910718)
 H01X(0.709275) H15A(0.118151) H15B(0.097315) H15C(0.149222) H01Z(1.0461)
 H17A(0.690599) H17B(0.716556) H17C(0.793984) H02A(0.914771) H02B(0.904671)
 Fixed Z: H1(0.433451) H7(0.281771) H00P(0.467181) H00T(0.405931) H3(0.447541)
 H9A(0.390934) H9B(0.365175) H00X(0.401477) H00Z(0.371579) H010(0.293059)
 H011(0.258727) H012(0.333092) H013(0.382593) H014(0.413857) H016(0.375676)
 H017(0.534049) H019(0.395398) H11A(0.271596) H11B(0.272958) H01D(0.1983)
 H01E(0.293631) H01F(0.481427) H01G(0.541305) H01I(0.330095) H01J(0.458803)
 H01K(0.39529) H16A(0.51031) H16B(0.506381) H01M(0.27313) H13A(0.287578)
 H13B(0.312028) H13C(0.338041) H01O(0.450138) H01P(0.482061) H01Q(0.20508)
 H01R(0.357659) H01S(0.424871) H01U(0.419979) H01V(0.260009) H01W(0.280166)
 H01X(0.240745) H15A(0.301242) H15B(0.351341) H15C(0.327833) H01Z(0.311536)
 H17A(0.565905) H17B(0.571154) H17C(0.578541) H02A(0.502617) H02B(0.553414)
;
_olex2_submission_special_instructions 'No special instructions were received'

loop_
_space_group_symop_operation_xyz
'x, y, z'
'-x, y+1/2, -z+1/2'
'-x, -y, -z'
'x, -y-1/2, z-1/2'

loop_
_atom_site_label
_atom_site_type_symbol
_atom_site_fract_x
_atom_site_fract_y
_atom_site_fract_z
_atom_site_U_iso_or_equiv
_atom_site_adp_type
_atom_site_occupancy
_atom_site_site_symmetry_order
_atom_site_calc_flag
_atom_site_refinement_flags_posn
_atom_site_refinement_flags_adp
_atom_site_refinement_flags_occupancy
_atom_site_disorder_assembly
_atom_site_disorder_group
Ir1 Ir 0.54096(2) 0.72719(2) 0.36118(2) 0.01099(4) Uani 1 1 d . . . . .
P2 P 0.73885(7) 0.71047(5) 0.34740(3) 0.01160(18) Uani 1 1 d . . . . .
P1 P 0.34781(7) 0.73641(6) 0.38159(3) 0.01282(18) Uani 1 1 d . . . . .
S004 S 0.15633(8) 0.72581(7) 0.62563(3) 0.0227(2) Uani 1 1 d . . . . .
Cl00 Cl 0.36806(10) 0.96950(8) 0.53459(5) 0.0504(3) Uani 1 1 d . . . . .
Cl1 Cl 0.13757(10) 1.04918(8) 0.53240(4) 0.0475(3) Uani 1 1 d . . . . .
O2 O 0.5097(2) 0.90919(16) 0.31160(9) 0.0239(6) Uani 1 1 d . . . . .
O4 O 0.2672(2) 0.33595(18) 0.30380(9) 0.0245(6) Uani 1 1 d . . . . .
O1 O 0.6271(2) 0.67978(17) 0.49315(8) 0.0217(6) Uani 1 1 d . . . . .
O5 O 0.5479(2) 0.28525(17) 0.27558(10) 0.0298(7) Uani 1 1 d . . . . .
C4 C 0.5500(3) 0.5976(2) 0.38864(12) 0.0126(7) Uani 1 1 d . . . . .
C1 C 0.5916(3) 0.7592(2) 0.42393(11) 0.0126(7) Uani 1 1 d . . . . .
H1 H 0.607732 0.820561 0.433451 0.015 Uiso 1 1 calc R . . . .
F00D F -0.0414(2) 0.6652(2) 0.59251(10) 0.0650(10) Uani 1 1 d . . . . .
O3 O 0.2854(2) 0.41762(18) 0.36446(9) 0.0267(6) Uani 1 1 d . . . . .
F00F F 0.0655(2) 0.7309(2) 0.54783(9) 0.0552(8) Uani 1 1 d . . . . .
O6 O 0.4855(2) 0.23070(17) 0.33773(9) 0.0268(6) Uani 1 1 d . . . . .
C5 C 0.5238(2) 0.5253(2) 0.36012(12) 0.0139(7) Uani 1 1 d . . . . .
O00I O 0.2291(2) 0.79919(19) 0.61174(10) 0.0386(8) Uani 1 1 d . . . . .
C7 C 0.4950(3) 0.6460(2) 0.30932(12) 0.0147(7) Uani 1 1 d . . . . .
H7 H 0.476909 0.670769 0.281771 0.018 Uiso 1 1 calc R . . . .
C00K C 0.3223(3) 0.6838(2) 0.43325(12) 0.0158(7) Uani 1 1 d . . . . .
C00L C 0.2981(3) 0.8548(2) 0.38952(12) 0.0158(7) Uani 1 1 d . . . . .
C00M C 0.2418(3) 0.6896(2) 0.34281(12) 0.0160(7) Uani 1 1 d . . . . .
C00N C 0.7593(3) 0.6335(2) 0.30203(11) 0.0138(7) Uani 1 1 d . . . . .
C2 C 0.5995(3) 0.6828(2) 0.45039(12) 0.0154(7) Uani 1 1 d . . . . .
C00P C 0.3236(3) 0.7396(2) 0.46980(12) 0.0197(8) Uani 1 1 d . . . . .
H00P H 0.333407 0.804678 0.467181 0.024 Uiso 1 1 calc R . . . .
C8 C 0.5247(3) 0.8435(2) 0.33108(12) 0.0153(7) Uani 1 1 d . . . . .
C00R C 0.8039(3) 0.8205(2) 0.33321(12) 0.0162(7) Uani 1 1 d . . . . .
O00S O 0.1995(2) 0.63459(19) 0.61735(11) 0.0412(8) Uani 1 1 d . . . . .
C00T C 0.3737(3) 0.9237(2) 0.40384(13) 0.0217(8) Uani 1 1 d . . . . .
H00T H 0.454058 0.911243 0.405931 0.026 Uiso 1 1 calc R . . . .
C00U C 0.8354(3) 0.6722(2) 0.39171(11) 0.0138(7) Uani 1 1 d . . . . .
C3 C 0.5764(3) 0.5949(2) 0.43163(12) 0.0150(7) Uani 1 1 d . . . . .
H3 H 0.578970 0.538894 0.447541 0.018 Uiso 1 1 calc R . . . .
C9 C 0.5244(3) 0.4218(2) 0.36463(12) 0.0168(7) Uani 1 1 d . . . . .
H9A H 0.486953 0.402280 0.390934 0.020 Uiso 1 1 calc R . . . .
H9B H 0.603969 0.397048 0.365175 0.020 Uiso 1 1 calc R . . . .
C00X C 0.9107(3) 0.7363(2) 0.41142(12) 0.0185(8) Uani 1 1 d . . . . .
H00X H 0.911242 0.798514 0.401477 0.022 Uiso 1 1 calc R . . . .
C6 C 0.4927(3) 0.5520(2) 0.31809(12) 0.0151(7) Uani 1 1 d . . . . .
C00Z C 0.7689(3) 0.9023(2) 0.35260(12) 0.0194(8) Uani 1 1 d . . . . .
H00Z H 0.707325 0.900709 0.371579 0.023 Uiso 1 1 calc R . . . .
C010 C 0.2474(3) 0.7197(3) 0.30058(12) 0.0204(8) Uani 1 1 d . . . . .
H010 H 0.306192 0.761707 0.293059 0.024 Uiso 1 1 calc R . . . .
C011 C 0.7311(3) 0.6684(2) 0.26174(12) 0.0185(8) Uani 1 1 d . . . . .
H011 H 0.707994 0.731341 0.258727 0.022 Uiso 1 1 calc R . . . .
C012 C 0.7880(3) 0.5396(2) 0.30572(13) 0.0176(8) Uani 1 1 d . . . . .
H012 H 0.806473 0.514068 0.333092 0.021 Uiso 1 1 calc R . . . .
C013 C 0.1547(3) 0.6289(2) 0.35382(13) 0.0202(8) Uani 1 1 d . . . . .
H013 H 0.149103 0.609474 0.382593 0.024 Uiso 1 1 calc R . . . .
C014 C 0.3113(3) 0.5879(2) 0.43808(12) 0.0177(8) Uani 1 1 d . . . . .
H014 H 0.313310 0.548455 0.413857 0.021 Uiso 1 1 calc R . . . .
O015 O 0.1079(3) 0.7390(3) 0.66615(11) 0.0596(11) Uani 1 1 d . . . . .
C016 C 0.1800(3) 0.8749(2) 0.38599(13) 0.0216(8) Uani 1 1 d . . . . .
H016 H 0.127087 0.829009 0.375676 0.026 Uiso 1 1 calc R . . . .
C017 C 0.3109(3) 0.7011(3) 0.50953(12) 0.0215(8) Uani 1 1 d . . . . .
H017 H 0.311485 0.739795 0.534049 0.026 Uiso 1 1 calc R . . . .
C14 C 0.5007(3) 0.2967(2) 0.30809(13) 0.0188(8) Uani 1 1 d . . . . .
C019 C 0.8362(3) 0.5815(2) 0.40745(12) 0.0166(8) Uani 1 1 d . . . . .
H019 H 0.783773 0.537198 0.395398 0.020 Uiso 1 1 calc R . . . .
C11 C 0.4671(3) 0.4682(2) 0.29056(12) 0.0157(7) Uani 1 1 d . . . . .
H11A H 0.531144 0.455158 0.271596 0.019 Uiso 1 1 calc R . . . .
H11B H 0.395092 0.476633 0.272958 0.019 Uiso 1 1 calc R . . . .
F01B F -0.0233(3) 0.8118(3) 0.59325(13) 0.0989(14) Uani 1 1 d . . . . .
C12 C 0.3274(3) 0.3820(2) 0.33434(12) 0.0183(8) Uani 1 1 d . . . . .
C01D C 0.7360(3) 0.6128(3) 0.22576(13) 0.0227(8) Uani 1 1 d . . . . .
H01D H 0.719492 0.638597 0.198300 0.027 Uiso 1 1 calc R . . . .
C01E C 0.8971(3) 0.8238(3) 0.30642(13) 0.0221(8) Uani 1 1 d . . . . .
H01E H 0.924069 0.768635 0.293631 0.027 Uiso 1 1 calc R . . . .
C01F C 0.2975(3) 0.5502(2) 0.47834(13) 0.0206(8) Uani 1 1 d . . . . .
H01F H 0.288071 0.485156 0.481427 0.025 Uiso 1 1 calc R . . . .
C01G C 0.2973(3) 0.6067(3) 0.51388(13) 0.0214(8) Uani 1 1 d . . . . .
H01G H 0.287724 0.580560 0.541305 0.026 Uiso 1 1 calc R . . . .
C10 C 0.4542(3) 0.3889(2) 0.32408(12) 0.0158(7) Uani 1 1 d . . . . .
C01I C 0.0761(3) 0.5971(3) 0.32269(13) 0.0235(9) Uani 1 1 d . . . . .
H01I H 0.017769 0.554628 0.330095 0.028 Uiso 1 1 calc R . . . .
C01J C 0.9850(3) 0.7105(3) 0.44534(13) 0.0243(9) Uani 1 1 d . . . . .
H01J H 1.034388 0.755170 0.458803 0.029 Uiso 1 1 calc R . . . .
C01K C 0.1404(3) 0.9612(3) 0.39748(15) 0.0322(10) Uani 1 1 d . . . . .
H01K H 0.060220 0.974084 0.395290 0.039 Uiso 1 1 calc R . . . .
C16 C 0.6478(3) 0.7646(3) 0.51561(13) 0.0260(9) Uani 1 1 d . . . . .
H16A H 0.582987 0.808199 0.510310 0.031 Uiso 1 1 calc R . . . .
H16B H 0.719506 0.794139 0.506381 0.031 Uiso 1 1 calc R . . . .
C01M C 0.7900(3) 0.4837(2) 0.27004(13) 0.0213(8) Uani 1 1 d . . . . .
H01M H 0.808655 0.419840 0.273130 0.026 Uiso 1 1 calc R . . . .
C13 C 0.1448(3) 0.3263(3) 0.31095(15) 0.0338(11) Uani 1 1 d . . . . .
H13A H 0.107905 0.290474 0.287578 0.051 Uiso 1 1 calc GR . . . .
H13B H 0.109326 0.387874 0.312028 0.051 Uiso 1 1 calc GR . . . .
H13C H 0.134629 0.294095 0.338041 0.051 Uiso 1 1 calc GR . . . .
C01O C 0.9126(3) 0.5558(3) 0.44046(13) 0.0232(9) Uani 1 1 d . . . . .
H01O H 0.914026 0.493364 0.450138 0.028 Uiso 1 1 calc R . . . .
C01P C 0.9868(3) 0.6197(3) 0.45942(13) 0.0244(9) Uani 1 1 d . . . . .
H01P H 1.038899 0.601472 0.482061 0.029 Uiso 1 1 calc R . . . .
C01Q C 0.7648(3) 0.5199(3) 0.22965(13) 0.0227(8) Uani 1 1 d . . . . .
H01Q H 0.767359 0.481544 0.205080 0.027 Uiso 1 1 calc R . . . .
C01R C 0.8230(3) 0.9863(2) 0.34448(13) 0.0246(9) Uani 1 1 d . . . . .
H01R H 0.798038 1.041584 0.357659 0.030 Uiso 1 1 calc R . . . .
C01S C 0.3337(3) 1.0101(3) 0.41509(15) 0.0318(10) Uani 1 1 d . . . . .
H01S H 0.386222 1.056673 0.424871 0.038 Uiso 1 1 calc R . . . .
C01T C 0.0332(4) 0.7349(3) 0.58791(15) 0.0374(11) Uani 1 1 d . . . . .
C01U C 0.2157(3) 1.0287(3) 0.41203(16) 0.0363(11) Uani 1 1 d . . . . .
H01U H 0.187586 1.087755 0.419979 0.044 Uiso 1 1 calc R . . . .
C01V C 0.0822(3) 0.6266(3) 0.28104(14) 0.0283(10) Uani 1 1 d . . . . .
H01V H 0.027622 0.604460 0.260009 0.034 Uiso 1 1 calc R . . . .
C01W C 0.9502(3) 0.9084(3) 0.29861(14) 0.0308(10) Uani 1 1 d . . . . .
H01W H 1.012860 0.910718 0.280166 0.037 Uiso 1 1 calc R . . . .
C01X C 0.1673(3) 0.6886(3) 0.26942(13) 0.0255(9) Uani 1 1 d . . . . .
H01X H 0.170656 0.709275 0.240745 0.031 Uiso 1 1 calc R . . . .
C15 C 0.5384(4) 0.1415(3) 0.32880(15) 0.0344(11) Uani 1 1 d . . . . .
H15A H 0.507903 0.118151 0.301242 0.052 Uiso 1 1 calc GR . . . .
H15B H 0.520913 0.097315 0.351341 0.052 Uiso 1 1 calc GR . . . .
H15C H 0.622102 0.149222 0.327833 0.052 Uiso 1 1 calc GR . . . .
C01Z C 0.9125(4) 0.9888(3) 0.31740(14) 0.0326(10) Uani 1 1 d . . . . .
H01Z H 0.948826 1.046100 0.311536 0.039 Uiso 1 1 calc R . . . .
C17 C 0.6588(4) 0.7393(3) 0.56177(15) 0.0421(12) Uani 1 1 d . . . . .
H17A H 0.717105 0.690599 0.565905 0.063 Uiso 1 1 calc GR . . . .
H17B H 0.584546 0.716556 0.571154 0.063 Uiso 1 1 calc GR . . . .
H17C H 0.682026 0.793984 0.578541 0.063 Uiso 1 1 calc GR . . . .
C021 C 0.2189(4) 0.9466(3) 0.53004(17) 0.0407(12) Uani 1 1 d . . . . .
H02A H 0.200570 0.914771 0.502617 0.049 Uiso 1 1 calc R . . . .
H02B H 0.197574 0.904671 0.553414 0.049 Uiso 1 1 calc R . . . .

loop_
_atom_site_aniso_label
_atom_site_aniso_U_11
_atom_site_aniso_U_22
_atom_site_aniso_U_33
_atom_site_aniso_U_23
_atom_site_aniso_U_13
_atom_site_aniso_U_12
Ir1 0.01035(6) 0.00988(6) 0.01274(7) 0.00038(6) 0.00027(4) 0.00087(5)
P2 0.0099(4) 0.0107(4) 0.0142(5) 0.0009(3) 0.0005(3) 0.0006(3)
P1 0.0108(4) 0.0137(4) 0.0140(5) -0.0001(4) 0.0007(3) 0.0012(3)
S004 0.0215(4) 0.0256(5) 0.0209(5) -0.0035(4) -0.0016(4) 0.0003(4)
Cl00 0.0444(6) 0.0415(7) 0.0648(10) -0.0078(6) -0.0034(6) -0.0042(5)
Cl1 0.0517(7) 0.0411(6) 0.0504(9) -0.0063(6) 0.0120(6) 0.0040(5)
O2 0.0295(14) 0.0163(13) 0.0255(17) 0.0068(12) -0.0026(12) 0.0000(11)
O4 0.0191(12) 0.0317(15) 0.0228(17) -0.0112(12) 0.0025(11) -0.0060(11)
O1 0.0299(14) 0.0187(13) 0.0161(15) -0.0020(11) -0.0038(11) -0.0021(11)
O5 0.0405(16) 0.0211(14) 0.0288(18) -0.0081(12) 0.0112(13) 0.0031(12)
C4 0.0085(15) 0.0087(15) 0.021(2) 0.0016(14) 0.0027(13) 0.0006(12)
C1 0.0113(15) 0.0151(16) 0.0115(19) -0.0021(13) 0.0016(13) 0.0021(13)
F00D 0.0288(14) 0.123(3) 0.043(2) -0.0142(18) -0.0010(13) -0.0278(16)
O3 0.0252(13) 0.0318(15) 0.0233(17) -0.0082(13) 0.0046(12) -0.0026(12)
F00F 0.0433(15) 0.100(2) 0.0219(17) 0.0027(15) -0.0038(12) -0.0009(16)
O6 0.0397(15) 0.0140(12) 0.0269(17) 0.0009(12) 0.0026(12) 0.0008(12)
C5 0.0079(15) 0.0153(16) 0.018(2) -0.0019(15) 0.0017(13) 0.0000(13)
O00I 0.0459(17) 0.0262(15) 0.043(2) -0.0020(14) -0.0038(15) -0.0120(13)
C7 0.0081(15) 0.0173(17) 0.019(2) 0.0031(15) 0.0021(13) -0.0003(13)
C00K 0.0103(15) 0.0216(18) 0.016(2) 0.0000(15) 0.0026(13) 0.0025(14)
C00L 0.0189(17) 0.0147(16) 0.014(2) 0.0018(14) 0.0014(14) 0.0038(14)
C00M 0.0144(16) 0.0173(16) 0.016(2) -0.0025(15) -0.0002(14) 0.0024(14)
C00N 0.0082(15) 0.0169(16) 0.016(2) 0.0027(14) 0.0013(13) 0.0002(13)
C2 0.0131(16) 0.0199(17) 0.013(2) -0.0017(15) -0.0016(13) 0.0018(14)
C00P 0.0192(17) 0.0201(18) 0.020(2) -0.0027(15) 0.0047(15) 0.0014(14)
C8 0.0141(16) 0.0148(17) 0.017(2) 0.0020(15) 0.0003(14) -0.0002(13)
C00R 0.0159(16) 0.0161(17) 0.016(2) 0.0025(15) -0.0033(14) -0.0033(14)
O00S 0.0460(18) 0.0197(14) 0.057(2) 0.0007(14) -0.0138(16) 0.0052(13)
C00T 0.0178(17) 0.0177(17) 0.030(2) -0.0028(16) -0.0011(16) 0.0056(15)
C00U 0.0124(15) 0.0152(16) 0.014(2) 0.0015(14) 0.0029(13) 0.0015(13)
C3 0.0147(16) 0.0111(16) 0.019(2) 0.0033(14) -0.0018(14) 0.0012(13)
C9 0.0177(17) 0.0159(16) 0.017(2) 0.0000(15) -0.0026(14) -0.0012(14)
C00X 0.0161(16) 0.0205(17) 0.019(2) 0.0012(16) 0.0014(14) -0.0007(14)
C6 0.0088(15) 0.0175(17) 0.019(2) -0.0001(15) 0.0022(14) -0.0004(13)
C00Z 0.0193(18) 0.0161(17) 0.022(2) 0.0022(15) -0.0039(15) -0.0010(14)
C010 0.0144(16) 0.0266(19) 0.020(2) -0.0020(17) -0.0018(14) 0.0050(15)
C011 0.0176(17) 0.0203(18) 0.018(2) 0.0006(15) 0.0035(15) 0.0045(14)
C012 0.0102(16) 0.0173(17) 0.025(2) 0.0022(15) -0.0010(14) -0.0010(13)
C013 0.0123(16) 0.0234(19) 0.025(2) -0.0014(16) -0.0006(15) 0.0031(14)
C014 0.0133(16) 0.0164(17) 0.023(2) -0.0024(15) 0.0007(14) -0.0002(14)
O015 0.0415(18) 0.115(3) 0.022(2) -0.015(2) 0.0037(15) -0.008(2)
C016 0.0167(17) 0.0215(18) 0.027(2) -0.0017(16) 0.0014(15) 0.0016(15)
C017 0.0220(18) 0.028(2) 0.015(2) -0.0021(16) 0.0053(15) 0.0054(15)
C14 0.0156(17) 0.0163(17) 0.024(2) -0.0050(15) -0.0040(15) -0.0041(14)
C019 0.0144(16) 0.0160(17) 0.020(2) 0.0010(15) 0.0024(14) 0.0008(13)
C11 0.0172(16) 0.0147(16) 0.015(2) -0.0005(14) 0.0004(14) -0.0025(13)
F01B 0.078(2) 0.107(3) 0.108(3) -0.034(2) -0.041(2) 0.075(2)
C12 0.0239(18) 0.0139(17) 0.017(2) -0.0019(15) -0.0013(15) -0.0032(14)
C01D 0.0211(18) 0.031(2) 0.015(2) -0.0007(16) -0.0012(15) 0.0032(16)
C01E 0.0211(18) 0.0203(18) 0.025(2) 0.0023(17) 0.0043(16) -0.0040(15)
C01F 0.0196(18) 0.0167(17) 0.026(2) 0.0024(16) 0.0017(16) 0.0003(14)
C01G 0.0190(18) 0.030(2) 0.015(2) 0.0053(16) 0.0041(15) 0.0068(16)
C10 0.0193(17) 0.0133(16) 0.015(2) -0.0030(14) 0.0009(14) -0.0020(14)
C01I 0.0168(18) 0.026(2) 0.027(2) -0.0057(17) -0.0039(16) 0.0018(15)
C01J 0.0205(18) 0.029(2) 0.023(2) -0.0032(17) -0.0075(16) -0.0047(16)
C01K 0.0209(19) 0.030(2) 0.045(3) -0.006(2) -0.0014(19) 0.0084(17)
C16 0.039(2) 0.0217(19) 0.017(2) -0.0039(17) -0.0032(17) -0.0031(17)
C01M 0.0152(17) 0.0159(17) 0.033(3) -0.0080(16) 0.0010(16) 0.0024(14)
C13 0.0167(18) 0.050(3) 0.035(3) -0.015(2) 0.0056(17) -0.0103(18)
C01O 0.0199(18) 0.0242(19) 0.025(2) 0.0073(17) 0.0001(16) 0.0043(15)
C01P 0.0210(18) 0.031(2) 0.020(2) 0.0034(17) -0.0045(16) 0.0055(16)
C01Q 0.0191(18) 0.025(2) 0.024(2) -0.0107(17) 0.0012(15) 0.0011(16)
C01R 0.030(2) 0.0152(18) 0.028(3) 0.0022(16) -0.0077(17) -0.0031(16)
C01S 0.026(2) 0.0185(19) 0.051(3) -0.0091(19) -0.0047(19) 0.0028(16)
C01T 0.029(2) 0.055(3) 0.028(3) -0.011(2) -0.0042(18) 0.015(2)
C01U 0.030(2) 0.024(2) 0.055(3) -0.008(2) -0.001(2) 0.0138(18)
C01V 0.0152(18) 0.037(2) 0.033(3) -0.017(2) -0.0074(17) 0.0059(17)
C01W 0.028(2) 0.034(2) 0.030(3) 0.0029(19) 0.0067(18) -0.0154(18)
C01X 0.0251(19) 0.040(2) 0.011(2) -0.0052(17) -0.0033(15) 0.0091(18)
C15 0.048(3) 0.0136(18) 0.041(3) -0.0036(18) -0.006(2) 0.0064(18)
C01Z 0.044(2) 0.022(2) 0.032(3) 0.0093(18) -0.005(2) -0.0158(18)
C17 0.073(3) 0.027(2) 0.025(3) -0.0032(19) -0.005(2) -0.005(2)
C021 0.048(3) 0.027(2) 0.047(3) -0.005(2) 0.005(2) -0.008(2)

loop_
_atom_type_symbol
_atom_type_description
_atom_type_scat_dispersion_real
_atom_type_scat_dispersion_imag
_atom_type_scat_source
C C 0.0033 0.0016 'International Tables Vol C Tables 4.2.6.8 and 6.1.1.4'
H H 0.0000 0.0000 'International Tables Vol C Tables 4.2.6.8 and 6.1.1.4'
Cl Cl 0.1484 0.1585 'International Tables Vol C Tables 4.2.6.8 and 6.1.1.4'
F F 0.0171 0.0103 'International Tables Vol C Tables 4.2.6.8 and 6.1.1.4'
Ir Ir -1.4442 7.9887 'International Tables Vol C Tables 4.2.6.8 and 6.1.1.4'
O O 0.0106 0.0060 'International Tables Vol C Tables 4.2.6.8 and 6.1.1.4'
P P 0.1023 0.0942 'International Tables Vol C Tables 4.2.6.8 and 6.1.1.4'
S S 0.1246 0.1234 'International Tables Vol C Tables 4.2.6.8 and 6.1.1.4'

loop_
_geom_angle_atom_site_label_1
_geom_angle_atom_site_label_2
_geom_angle_atom_site_label_3
_geom_angle
_geom_angle_site_symmetry_1
_geom_angle_site_symmetry_3
_geom_angle_publ_flag
P1 Ir1 P2 174.22(3) . . ?
C4 Ir1 P2 87.21(8) . . ?
C4 Ir1 P1 88.27(9) . . ?
C4 Ir1 C1 78.39(13) . . ?
C1 Ir1 P2 87.59(8) . . ?
C1 Ir1 P1 87.96(8) . . ?
C7 Ir1 P2 91.07(9) . . ?
C7 Ir1 P1 91.66(9) . . ?
C7 Ir1 C4 79.66(14) . . ?
C7 Ir1 C1 158.04(13) . . ?
C8 Ir1 P2 94.27(10) . . ?
C8 Ir1 P1 90.55(10) . . ?
C8 Ir1 C4 174.75(14) . . ?
C8 Ir1 C1 106.69(14) . . ?
C8 Ir1 C7 95.26(14) . . ?
C00N P2 Ir1 111.30(10) . . ?
C00N P2 C00U 108.15(15) . . ?
C00R P2 Ir1 111.84(11) . . ?
C00R P2 C00N 105.66(16) . . ?
C00R P2 C00U 101.58(15) . . ?
C00U P2 Ir1 117.33(11) . . ?
C00K P1 Ir1 114.16(11) . . ?
C00L P1 Ir1 113.56(11) . . ?
C00L P1 C00K 101.78(16) . . ?
C00M P1 Ir1 114.85(11) . . ?
C00M P1 C00K 107.89(16) . . ?
C00M P1 C00L 103.26(16) . . ?
O00I S004 O00S 113.99(19) . . ?
O00I S004 C01T 101.9(2) . . ?
O00S S004 C01T 102.7(2) . . ?
O015 S004 O00I 115.7(2) . . ?
O015 S004 O00S 116.0(2) . . ?
O015 S004 C01T 103.9(2) . . ?
C12 O4 C13 114.9(3) . . ?
C2 O1 C16 119.0(3) . . ?
C5 C4 Ir1 113.8(3) . . ?
C3 C4 Ir1 116.3(2) . . ?
C3 C4 C5 129.9(3) . . ?
C2 C1 Ir1 113.6(2) . . ?
C14 O6 C15 114.9(3) . . ?
C4 C5 C9 133.0(3) . . ?
C4 C5 C6 115.8(3) . . ?
C6 C5 C9 111.2(3) . . ?
C6 C7 Ir1 114.0(3) . . ?
C00P C00K P1 119.4(3) . . ?
C014 C00K P1 121.8(3) . . ?
C014 C00K C00P 118.5(3) . . ?
C00T C00L P1 121.0(2) . . ?
C00T C00L C016 118.8(3) . . ?
C016 C00L P1 119.8(3) . . ?
C010 C00M P1 117.3(3) . . ?
C013 C00M P1 123.0(3) . . ?
C013 C00M C010 119.6(3) . . ?
C011 C00N P2 117.1(3) . . ?
C011 C00N C012 118.3(3) . . ?
C012 C00N P2 124.2(3) . . ?
O1 C2 C1 128.5(3) . . ?
O1 C2 C3 114.3(3) . . ?
C1 C2 C3 117.2(3) . . ?
C017 C00P C00K 120.7(3) . . ?
O2 C8 Ir1 175.4(3) . . ?
C00Z C00R P2 119.9(3) . . ?
C00Z C00R C01E 118.7(3) . . ?
C01E C00R P2 121.1(3) . . ?
C01S C00T C00L 120.9(3) . . ?
C00X C00U P2 119.2(3) . . ?
C019 C00U P2 122.9(3) . . ?
C019 C00U C00X 117.9(3) . . ?
C4 C3 C2 114.4(3) . . ?
C5 C9 C10 103.1(3) . . ?
C01J C00X C00U 121.1(3) . . ?
C5 C6 C11 110.7(3) . . ?
C7 C6 C5 116.6(3) . . ?
C7 C6 C11 132.6(3) . . ?
C01R C00Z C00R 120.8(4) . . ?
C01X C010 C00M 120.4(4) . . ?
C00N C011 C01D 121.0(3) . . ?
C01M C012 C00N 120.7(4) . . ?
C01I C013 C00M 119.8(4) . . ?
C01F C014 C00K 120.0(3) . . ?
C01K C016 C00L 120.1(3) . . ?
C01G C017 C00P 120.3(4) . . ?
O5 C14 O6 124.9(3) . . ?
O5 C14 C10 125.7(3) . . ?
O6 C14 C10 109.3(3) . . ?
C01O C019 C00U 120.6(3) . . ?
C6 C11 C10 102.9(3) . . ?
O4 C12 C10 111.1(3) . . ?
O3 C12 O4 124.0(3) . . ?
O3 C12 C10 124.7(3) . . ?
C01Q C01D C011 120.4(4) . . ?
C01W C01E C00R 119.7(4) . . ?
C01G C01F C014 120.4(3) . . ?
C017 C01G C01F 119.9(4) . . ?
C9 C10 C11 105.3(3) . . ?
C14 C10 C9 110.7(3) . . ?
C14 C10 C11 111.7(3) . . ?
C12 C10 C9 109.0(3) . . ?
C12 C10 C14 111.8(3) . . ?
C12 C10 C11 108.1(3) . . ?
C01V C01I C013 120.4(4) . . ?
C01P C01J C00X 119.9(3) . . ?
C01U C01K C016 120.8(3) . . ?
O1 C16 C17 105.9(3) . . ?
C012 C01M C01Q 120.6(3) . . ?
C01P C01O C019 120.7(3) . . ?
C01O C01P C01J 119.7(4) . . ?
C01D C01Q C01M 119.0(3) . . ?
C01Z C01R C00Z 119.8(4) . . ?
C00T C01S C01U 119.8(4) . . ?
F00D C01T S004 111.7(3) . . ?
F00F C01T S004 111.4(3) . . ?
F00F C01T F00D 106.2(4) . . ?
F01B C01T S004 111.3(3) . . ?
F01B C01T F00D 107.0(4) . . ?
F01B C01T F00F 108.9(4) . . ?
C01K C01U C01S 119.7(4) . . ?
C01I C01V C01X 120.8(4) . . ?
C01Z C01W C01E 120.7(4) . . ?
C01V C01X C010 118.9(4) . . ?
C01R C01Z C01W 120.3(4) . . ?
Cl1 C021 Cl00 111.5(2) . . ?

loop_
_geom_bond_atom_site_label_1
_geom_bond_atom_site_label_2
_geom_bond_distance
_geom_bond_site_symmetry_2
_geom_bond_publ_flag
Ir1 P2 2.3699(8) . ?
Ir1 P1 2.3637(8) . ?
Ir1 C4 2.059(3) . ?
Ir1 C1 2.081(3) . ?
Ir1 C7 2.056(4) . ?
Ir1 C8 1.930(3) . ?
P2 C00N 1.828(4) . ?
P2 C00R 1.821(3) . ?
P2 C00U 1.833(4) . ?
P1 C00K 1.825(4) . ?
P1 C00L 1.823(3) . ?
P1 C00M 1.823(4) . ?
S004 O00I 1.434(3) . ?
S004 O00S 1.436(3) . ?
S004 O015 1.425(3) . ?
S004 C01T 1.821(4) . ?
Cl00 C021 1.764(4) . ?
Cl1 C021 1.759(4) . ?
O2 C8 1.137(4) . ?
O4 C12 1.338(4) . ?
O4 C13 1.457(4) . ?
O1 C2 1.366(4) . ?
O1 C16 1.427(4) . ?
O5 C14 1.190(4) . ?
C4 C5 1.399(5) . ?
C4 C3 1.370(5) . ?
C1 C2 1.380(5) . ?
F00D C01T 1.339(5) . ?
O3 C12 1.197(4) . ?
F00F C01T 1.328(5) . ?
O6 C14 1.347(4) . ?
O6 C15 1.458(4) . ?
C5 C9 1.500(4) . ?
C5 C6 1.405(5) . ?
C7 C6 1.384(4) . ?
C00K C00P 1.401(5) . ?
C00K C014 1.398(5) . ?
C00L C00T 1.388(5) . ?
C00L C016 1.402(5) . ?
C00M C010 1.398(5) . ?
C00M C013 1.393(5) . ?
C00N C011 1.386(5) . ?
C00N C012 1.398(4) . ?
C2 C3 1.418(5) . ?
C00P C017 1.378(5) . ?
C00R C00Z 1.397(5) . ?
C00R C01E 1.400(5) . ?
C00T C01S 1.381(5) . ?
C00U C00X 1.399(5) . ?
C00U C019 1.398(5) . ?
C9 C10 1.555(5) . ?
C00X C01J 1.391(5) . ?
C6 C11 1.508(5) . ?
C00Z C01R 1.393(5) . ?
C010 C01X 1.395(5) . ?
C011 C01D 1.388(5) . ?
C012 C01M 1.381(5) . ?
C013 C01I 1.386(5) . ?
C014 C01F 1.390(5) . ?
C016 C01K 1.380(5) . ?
C017 C01G 1.378(5) . ?
C14 C10 1.529(5) . ?
C019 C01O 1.386(5) . ?
C11 C10 1.565(5) . ?
F01B C01T 1.303(5) . ?
C12 C10 1.525(5) . ?
C01D C01Q 1.386(5) . ?
C01E C01W 1.393(5) . ?
C01F C01G 1.381(5) . ?
C01I C01V 1.379(6) . ?
C01J C01P 1.381(5) . ?
C01K C01U 1.373(6) . ?
C16 C17 1.493(6) . ?
C01M C01Q 1.390(5) . ?
C01O C01P 1.380(5) . ?
C01R C01Z 1.371(6) . ?
C01S C01U 1.396(5) . ?
C01V C01X 1.393(5) . ?
C01W C01Z 1.380(6) . ?
